data_1544160
loop_
_publ_author_name
'Maugeri, Leonardo'
'Jamieson, Ellen M. G.'
'Cordes, David B.'
'Slawin, Alexandra M. Z.'
'Philp, Douglas'

_publ_section_title
;
 pH controlled assembly of a self-complementary halogen-bonded dimer
;
_journal_issue 2
_journal_name_full 'Chem. Sci.'
_journal_page_first 938
_journal_paper_doi 10.1039/C6SC03696A
_journal_volume 8
_journal_year 2017
_chemical_formula_moiety 'C28 H25 F4 I N3 O, C9 H17 N2'
_chemical_formula_sum 'C37 H42 F4 I N5 O'
_chemical_formula_weight 775.67
_space_group_crystal_system monoclinic
_space_group_IT_number 15
_space_group_name_Hall '-I 2ya'
_space_group_name_H-M_alt 'I 1 2/a 1'
_symmetry_space_group_name_Hall '-I 2ya'
_symmetry_space_group_name_H-M 'I 1 2/a 1'
_atom_sites_solution_hydrogens geom
_atom_sites_solution_primary direct
_atom_sites_solution_secondary difmap
_audit_creation_date 2016-06-27
_audit_creation_method 'by CrystalStructure 4.1'
_audit_update_record
;
2016-06-28 deposited with the CCDC.
2016-09-19 downloaded from the CCDC.
;
_cell_angle_alpha 90.0000
_cell_angle_beta 103.187(10)
_cell_angle_gamma 90.0000
_cell_formula_units_Z 8
_cell_length_a 20.258(3)
_cell_length_b 13.9884(13)
_cell_length_c 26.734(4)
_cell_measurement_reflns_used 7313
_cell_measurement_temperature 173
_cell_measurement_theta_max 25.40
_cell_measurement_theta_min 1.60
_cell_volume 7376.0(17)
_computing_cell_refinement 'CrystalClear-SM Expert 2.1 b32'
_computing_data_collection 'CrystalClear-SM Expert 2.1 b32 (Rigaku, 2014)'
_computing_data_reduction 'CrystalClear-SM Expert 2.1 b32'
_computing_molecular_graphics 'CrystalStructure 4.1'
_computing_publication_material 'CrystalStructure 4.1 (Rigaku, 2014)'
_computing_structure_refinement 'SHELXL2013 (Sheldrick, 2008)'
_computing_structure_solution 'DIRDIF99-PATTY (Gould, et al., 1999)'
_diffrn_ambient_temperature 173
_diffrn_detector_area_resol_mean 5.814
_diffrn_measured_fraction_theta_full 0.998
_diffrn_measured_fraction_theta_max 0.997
_diffrn_measurement_device_type 'Rigaku XtaLAB P200'
_diffrn_measurement_method \w
_diffrn_radiation_type 'Mo K\a'
_diffrn_radiation_wavelength 0.71075
_diffrn_reflns_av_R_equivalents 0.0604
_diffrn_reflns_Laue_measured_fraction_full 0.998
_diffrn_reflns_Laue_measured_fraction_max 0.997
_diffrn_reflns_limit_h_max 24
_diffrn_reflns_limit_h_min -24
_diffrn_reflns_limit_k_max 16
_diffrn_reflns_limit_k_min -16
_diffrn_reflns_limit_l_max 32
_diffrn_reflns_limit_l_min -32
_diffrn_reflns_number 44203
_diffrn_reflns_point_group_measured_fraction_full 0.998
_diffrn_reflns_point_group_measured_fraction_max 0.997
_diffrn_reflns_theta_full 25.242
_diffrn_reflns_theta_max 25.382
_diffrn_reflns_theta_min 1.565
_diffrn_standards_number 0
_exptl_absorpt_coefficient_mu 0.924
_exptl_absorpt_correction_T_max 0.895
_exptl_absorpt_correction_T_min 0.770
_exptl_absorpt_correction_type multi-scan
_exptl_absorpt_process_details 'REQAB (Rigaku, 1998)'
_exptl_crystal_colour yellow
_exptl_crystal_density_diffrn 1.397
_exptl_crystal_density_method 'not measured'
_exptl_crystal_description prism
_exptl_crystal_F_000 3168.00
_exptl_crystal_recrystallization_method 'Re-crystallisation from solvent'
_exptl_crystal_size_max 0.210
_exptl_crystal_size_mid 0.120
_exptl_crystal_size_min 0.120
_refine_diff_density_max 0.80
_refine_diff_density_min -0.43
_refine_ls_extinction_method none
_refine_ls_goodness_of_fit_ref 1.028
_refine_ls_hydrogen_treatment mixed
_refine_ls_number_parameters 473
_refine_ls_number_reflns 6762
_refine_ls_number_restraints 19
_refine_ls_R_factor_all 0.0695
_refine_ls_R_factor_gt 0.0387
_refine_ls_shift/su_max 0.000
_refine_ls_structure_factor_coef Fsqd
_refine_ls_weighting_details 'w = 1/[\s^2^(Fo^2^)+(0.0297P)^2^+21.2857P] where P=(Fo^2^+2Fc^2^)/3'
_refine_ls_weighting_scheme calc
_refine_ls_wR_factor_gt 0.0761
_refine_ls_wR_factor_ref 0.0882
_reflns_number_gt 4925
_reflns_number_total 6762
_reflns_threshold_expression F^2^>2.0\s(F^2^)
_cod_data_source_file c6sc03696a2.cif
_cod_data_source_block 2-2-DBUH2
_cod_depositor_comments 'Adding full bibliography for 1544158--1544161.cif.'
_cod_original_cell_volume 7376.1(17)
_cod_database_code 1544160
_solvent_exptl_crystal_recrystallization_method Acetonitrile

loop_
_space_group_symop_operation_xyz
'x, y, z'
'-x+1/2, y, -z'
'x+1/2, y+1/2, z+1/2'
'-x+1, y+1/2, -z+1/2'
'-x, -y, -z'
'x-1/2, -y, z'
'-x+1/2, -y+1/2, -z+1/2'
'x, -y+1/2, z+1/2'

loop_
_atom_site_label
_atom_site_type_symbol
_atom_site_fract_x
_atom_site_fract_y
_atom_site_fract_z
_atom_site_U_iso_or_equiv
_atom_site_adp_type
_atom_site_occupancy
_atom_site_site_symmetry_order
_atom_site_calc_flag
_atom_site_refinement_flags_posn
_atom_site_refinement_flags_adp
_atom_site_refinement_flags_occupancy
_atom_site_disorder_assembly
_atom_site_disorder_group
I1 I 0.05834(2) 0.20270(2) 0.38473(2) 0.03867(9) Uani 1 1 d . . . . .
F7 F 0.20242(12) 0.35399(17) 0.43427(8) 0.0589(6) Uani 1 1 d . . . . .
F8 F 0.17470(12) 0.49111(18) 0.49514(8) 0.0617(7) Uani 1 1 d . . . . .
F10 F 0.01264(12) 0.61760(16) 0.35730(8) 0.0526(6) Uani 1 1 d . . . . .
F11 F 0.04184(12) 0.48165(16) 0.29624(8) 0.0555(6) Uani 1 1 d . . . . .
O15 O 0.01327(12) 0.84450(18) 0.55018(9) 0.0411(6) Uani 1 1 d . . . . .
N2 N 0.13397(15) 0.3383(2) 0.33176(11) 0.0381(7) Uani 1 1 d . . . . .
N3 N 0.16663(17) 0.3545(2) 0.29351(12) 0.0455(8) Uani 1 1 d . . . . .
N4 N 0.16686(16) 0.2738(2) 0.26964(12) 0.0424(8) Uani 1 1 d . . . . .
N41 N 0.39658(17) -0.0720(2) 0.38037(12) 0.0495(9) Uani 1 1 d D . . . .
H41 H 0.4278(18) -0.104(3) 0.4087(12) 0.074 Uiso 1 1 d D U . . .
N45 N 0.33732(16) 0.0616(2) 0.34682(12) 0.0470(8) Uani 1 1 d . . . . .
C1 C 0.11300(17) 0.2465(3) 0.33154(13) 0.0343(8) Uani 1 1 d . . . . .
C5 C 0.13473(17) 0.2051(3) 0.29136(13) 0.0347(8) Uani 1 1 d . . . . .
C6 C 0.12228(18) 0.4148(3) 0.36361(13) 0.0364(9) Uani 1 1 d . . . . .
C7 C 0.15611(19) 0.4199(3) 0.41459(14) 0.0425(9) Uani 1 1 d . . . . .
C8 C 0.14142(19) 0.4908(3) 0.44569(13) 0.0406(9) Uani 1 1 d . . . . .
C9 C 0.09323(18) 0.5595(3) 0.42840(13) 0.0349(8) Uani 1 1 d . . . . .
C10 C 0.06064(19) 0.5536(3) 0.37730(14) 0.0382(9) Uani 1 1 d . . . . .
C11 C 0.07519(19) 0.4837(3) 0.34536(13) 0.0375(9) Uani 1 1 d . . . . .
C12 C 0.07367(18) 0.6332(3) 0.46212(13) 0.0353(8) Uani 1 1 d . . . . .
C13 C 0.1179(2) 0.7048(3) 0.48399(15) 0.0484(10) Uani 1 1 d . . . . .
H13 H 0.1628 0.7052 0.4789 0.058 Uiso 1 1 calc R U . . .
C14 C 0.0979(2) 0.7758(3) 0.51318(15) 0.0482(10) Uani 1 1 d . . . . .
H14 H 0.1289 0.8251 0.5271 0.058 Uiso 1 1 calc R U . . .
C15 C 0.03308(19) 0.7766(3) 0.52263(13) 0.0361(9) Uani 1 1 d . . . . .
C16 C -0.01008(19) 0.7023(3) 0.50177(14) 0.0413(9) Uani 1 1 d . . . . .
H16 H -0.0542 0.6994 0.5083 0.050 Uiso 1 1 calc R U . . .
C17 C 0.00993(19) 0.6330(3) 0.47183(14) 0.0417(9) Uani 1 1 d . . . . .
H17 H -0.0210 0.5839 0.4575 0.050 Uiso 1 1 calc R U . . .
C18 C 0.12943(17) 0.1072(3) 0.27112(13) 0.0347(8) Uani 1 1 d . . . . .
C19 C 0.14354(17) 0.0899(3) 0.22327(13) 0.0357(8) Uani 1 1 d . . . . .
H19 H 0.1549 0.1420 0.2040 0.043 Uiso 1 1 calc R U . . .
C20 C 0.14131(17) -0.0016(3) 0.20316(13) 0.0353(8) Uani 1 1 d . . . . .
C21 C 0.12407(19) -0.0762(3) 0.23210(14) 0.0427(9) Uani 1 1 d . . . . .
H21 H 0.1226 -0.1392 0.2187 0.051 Uiso 1 1 calc R U . . .
C22 C 0.10889(19) -0.0625(3) 0.27963(14) 0.0428(9) Uani 1 1 d . . . . .
C23 C 0.11224(18) 0.0309(3) 0.29858(14) 0.0407(9) Uani 1 1 d . . . . .
H23 H 0.1025 0.0424 0.3312 0.049 Uiso 1 1 calc R U . . .
C24 C 0.15649(19) -0.0234(3) 0.15080(14) 0.0401(9) Uani 1 1 d . . . . .
C25 C 0.1658(2) 0.0684(3) 0.12219(14) 0.0521(11) Uani 1 1 d . . . . .
H25A H 0.2058 0.1027 0.1413 0.063 Uiso 1 1 calc R U . . .
H25B H 0.1256 0.1089 0.1191 0.063 Uiso 1 1 calc R U . . .
H25C H 0.1720 0.0523 0.0879 0.063 Uiso 1 1 calc R U . . .
C26 C 0.0980(2) -0.0793(3) 0.11735(15) 0.0496(10) Uani 1 1 d . . . . .
H26A H 0.0562 -0.0416 0.1125 0.060 Uiso 1 1 calc R U . . .
H26B H 0.0921 -0.1399 0.1342 0.060 Uiso 1 1 calc R U . . .
H26C H 0.1081 -0.0922 0.0839 0.060 Uiso 1 1 calc R U . . .
C27 C 0.2211(2) -0.0826(3) 0.15824(15) 0.0558(11) Uani 1 1 d . . . . .
H27A H 0.2158 -0.1417 0.1766 0.067 Uiso 1 1 calc R U . . .
H27B H 0.2593 -0.0458 0.1783 0.067 Uiso 1 1 calc R U . . .
H27C H 0.2299 -0.0984 0.1246 0.067 Uiso 1 1 calc R U . . .
C28 C 0.0885(2) -0.1456(3) 0.30971(17) 0.0558(11) Uani 1 1 d . . . . .
C29 C 0.0874(14) -0.2395(9) 0.2824(8) 0.141(11) Uani 0.495(15) 1 d . U P A 1
H29A H 0.0613 -0.2328 0.2469 0.211 Uiso 0.495(15) 1 calc R U P A 1
H29B H 0.0662 -0.2881 0.3000 0.211 Uiso 0.495(15) 1 calc R U P A 1
H29C H 0.1339 -0.2588 0.2824 0.211 Uiso 0.495(15) 1 calc R U P A 1
C30 C 0.1421(8) -0.1517(13) 0.3603(6) 0.120(7) Uani 0.495(15) 1 d . U P A 1
H30A H 0.1874 -0.1449 0.3535 0.180 Uiso 0.495(15) 1 calc R U P A 1
H30B H 0.1387 -0.2138 0.3765 0.180 Uiso 0.495(15) 1 calc R U P A 1
H30C H 0.1345 -0.1005 0.3834 0.180 Uiso 0.495(15) 1 calc R U P A 1
C31 C 0.0213(8) -0.1233(9) 0.3223(6) 0.087(5) Uani 0.495(15) 1 d . U P A 1
H31A H 0.0260 -0.0668 0.3445 0.131 Uiso 0.495(15) 1 calc R U P A 1
H31B H 0.0068 -0.1780 0.3401 0.131 Uiso 0.495(15) 1 calc R U P A 1
H31C H -0.0127 -0.1107 0.2905 0.131 Uiso 0.495(15) 1 calc R U P A 1
C29A C 0.0279(7) -0.2012(11) 0.2747(5) 0.094(6) Uani 0.505(15) 1 d . U P A 2
H29D H -0.0118 -0.1592 0.2659 0.142 Uiso 0.505(15) 1 calc R U P A 2
H29E H 0.0169 -0.2573 0.2932 0.142 Uiso 0.505(15) 1 calc R U P A 2
H29F H 0.0407 -0.2219 0.2432 0.142 Uiso 0.505(15) 1 calc R U P A 2
C30A C 0.1458(6) -0.2155(9) 0.3241(6) 0.077(5) Uani 0.505(15) 1 d . U P A 2
H30D H 0.1599 -0.2363 0.2931 0.116 Uiso 0.505(15) 1 calc R U P A 2
H30E H 0.1309 -0.2711 0.3409 0.116 Uiso 0.505(15) 1 calc R U P A 2
H30F H 0.1842 -0.1849 0.3477 0.116 Uiso 0.505(15) 1 calc R U P A 2
C31A C 0.0661(9) -0.1174(8) 0.3581(6) 0.091(6) Uani 0.505(15) 1 d . U P A 2
H31D H 0.1053 -0.0949 0.3840 0.136 Uiso 0.505(15) 1 calc R U P A 2
H31E H 0.0461 -0.1730 0.3715 0.136 Uiso 0.505(15) 1 calc R U P A 2
H31F H 0.0323 -0.0662 0.3501 0.136 Uiso 0.505(15) 1 calc R U P A 2
C42 C 0.3652(3) -0.1313(3) 0.33654(18) 0.0716(14) Uani 1 1 d . . . . .
H42A H 0.3991 -0.1771 0.3292 0.086 Uiso 1 1 calc R U . . .
H42B H 0.3277 -0.1686 0.3451 0.086 Uiso 1 1 calc R U . . .
C43 C 0.3396(3) -0.0749(4) 0.2921(2) 0.104(2) Uani 1 1 d . . . . .
H43A H 0.3099 -0.1154 0.2659 0.125 Uiso 1 1 calc R U . . .
H43B H 0.3781 -0.0536 0.2778 0.125 Uiso 1 1 calc R U . . .
C44 C 0.3009(2) 0.0097(3) 0.30166(15) 0.0548(11) Uani 1 1 d . . . . .
H44A H 0.2932 0.0524 0.2713 0.066 Uiso 1 1 calc R U . . .
H44B H 0.2561 -0.0106 0.3069 0.066 Uiso 1 1 calc R U . . .
C46 C 0.3164(2) 0.1602(3) 0.35242(18) 0.0603(12) Uani 1 1 d . . . . .
H46A H 0.2878 0.1823 0.3193 0.072 Uiso 1 1 calc R U . . .
H46B H 0.3572 0.2015 0.3608 0.072 Uiso 1 1 calc R U . . .
C47 C 0.2776(2) 0.1703(4) 0.39360(18) 0.0692(14) Uani 1 1 d . . . . .
H47A H 0.2473 0.1143 0.3920 0.083 Uiso 1 1 calc R U . . .
H47B H 0.2486 0.2279 0.3862 0.083 Uiso 1 1 calc R U . . .
C48 C 0.3205(3) 0.1783(4) 0.44715(19) 0.0778(16) Uani 1 1 d . . . . .
H48A H 0.2904 0.1881 0.4711 0.093 Uiso 1 1 calc R U . . .
H48B H 0.3497 0.2355 0.4491 0.093 Uiso 1 1 calc R U . . .
C49 C 0.3654(2) 0.0911(4) 0.46486(17) 0.0705(14) Uani 1 1 d . . . . .
H49A H 0.3914 0.1022 0.5005 0.085 Uiso 1 1 calc R U . . .
H49B H 0.3360 0.0348 0.4653 0.085 Uiso 1 1 calc R U . . .
C50 C 0.4148(2) 0.0686(3) 0.43139(16) 0.0528(11) Uani 1 1 d . . . . .
H50A H 0.4346 0.1290 0.4222 0.063 Uiso 1 1 calc R U . . .
H50B H 0.4522 0.0289 0.4512 0.063 Uiso 1 1 calc R U . . .
C51 C 0.38192(18) 0.0175(3) 0.38376(14) 0.0404(9) Uani 1 1 d . . . . .

loop_
_atom_site_aniso_label
_atom_site_aniso_U_11
_atom_site_aniso_U_22
_atom_site_aniso_U_33
_atom_site_aniso_U_23
_atom_site_aniso_U_13
_atom_site_aniso_U_12
I1 0.04785(15) 0.03804(16) 0.03333(14) -0.00380(11) 0.01594(10) 0.00035(12)
F7 0.0670(15) 0.0608(16) 0.0448(13) -0.0110(12) 0.0046(11) 0.0259(13)
F8 0.0731(16) 0.0716(17) 0.0342(13) -0.0129(12) -0.0009(11) 0.0259(13)
F10 0.0689(15) 0.0435(14) 0.0418(13) -0.0009(11) 0.0051(11) 0.0155(12)
F11 0.0740(16) 0.0567(15) 0.0311(12) -0.0090(11) 0.0018(11) 0.0097(12)
O15 0.0534(16) 0.0354(15) 0.0382(14) -0.0111(12) 0.0179(12) -0.0056(12)
N2 0.0484(19) 0.0359(19) 0.0337(17) -0.0084(14) 0.0170(14) -0.0022(15)
N3 0.061(2) 0.042(2) 0.0400(19) -0.0105(16) 0.0252(16) -0.0060(16)
N4 0.053(2) 0.040(2) 0.0391(18) -0.0098(15) 0.0195(15) -0.0038(15)
N41 0.062(2) 0.039(2) 0.041(2) 0.0017(16) -0.0023(16) 0.0099(17)
N45 0.054(2) 0.039(2) 0.047(2) 0.0036(16) 0.0095(16) 0.0087(16)
C1 0.040(2) 0.035(2) 0.0276(19) -0.0014(16) 0.0086(15) 0.0005(17)
C5 0.040(2) 0.039(2) 0.0261(18) -0.0014(17) 0.0086(15) 0.0005(18)
C6 0.046(2) 0.034(2) 0.032(2) -0.0088(17) 0.0155(17) -0.0063(18)
C7 0.044(2) 0.045(3) 0.039(2) -0.0038(19) 0.0109(17) 0.0085(19)
C8 0.048(2) 0.047(3) 0.026(2) -0.0052(17) 0.0064(17) 0.0019(19)
C9 0.042(2) 0.031(2) 0.032(2) -0.0052(16) 0.0108(16) -0.0048(17)
C10 0.045(2) 0.032(2) 0.038(2) -0.0020(18) 0.0114(17) 0.0004(18)
C11 0.047(2) 0.037(2) 0.029(2) -0.0043(17) 0.0091(16) -0.0051(19)
C12 0.046(2) 0.030(2) 0.0301(19) -0.0041(16) 0.0085(16) 0.0002(17)
C13 0.046(2) 0.051(3) 0.053(2) -0.012(2) 0.0213(19) -0.010(2)
C14 0.056(3) 0.041(3) 0.052(2) -0.017(2) 0.021(2) -0.016(2)
C15 0.049(2) 0.032(2) 0.0280(19) -0.0016(16) 0.0104(16) -0.0010(17)
C16 0.039(2) 0.044(2) 0.042(2) -0.0082(19) 0.0133(17) -0.0052(19)
C17 0.045(2) 0.041(2) 0.038(2) -0.0130(18) 0.0080(17) -0.0056(18)
C18 0.036(2) 0.032(2) 0.035(2) -0.0033(17) 0.0069(16) 0.0049(16)
C19 0.044(2) 0.033(2) 0.0303(19) -0.0054(16) 0.0086(16) -0.0009(17)
C20 0.037(2) 0.035(2) 0.033(2) -0.0047(17) 0.0053(15) 0.0015(17)
C21 0.054(2) 0.034(2) 0.041(2) -0.0079(18) 0.0117(18) 0.0015(18)
C22 0.050(2) 0.036(2) 0.044(2) 0.0002(18) 0.0149(18) 0.0053(18)
C23 0.047(2) 0.043(3) 0.034(2) -0.0025(18) 0.0131(17) 0.0057(18)
C24 0.049(2) 0.038(2) 0.033(2) -0.0098(17) 0.0088(17) -0.0007(18)
C25 0.076(3) 0.051(3) 0.032(2) -0.0111(19) 0.017(2) -0.011(2)
C26 0.062(3) 0.044(3) 0.041(2) -0.0103(19) 0.0097(19) -0.002(2)
C27 0.060(3) 0.068(3) 0.042(2) -0.010(2) 0.016(2) 0.009(2)
C28 0.080(3) 0.039(3) 0.054(3) 0.008(2) 0.027(2) 0.005(2)
C29 0.28(3) 0.041(8) 0.153(18) -0.006(9) 0.16(2) -0.027(12)
C30 0.157(14) 0.111(13) 0.096(12) 0.072(11) 0.037(10) 0.013(11)
C31 0.105(11) 0.079(9) 0.092(12) 0.038(9) 0.054(9) -0.005(8)
C29A 0.105(10) 0.083(11) 0.078(9) 0.039(8) -0.015(7) -0.061(9)
C30A 0.090(8) 0.058(9) 0.088(10) 0.036(8) 0.029(7) 0.020(6)
C31A 0.148(15) 0.058(7) 0.088(10) 0.026(7) 0.073(10) 0.021(9)
C42 0.088(4) 0.053(3) 0.061(3) -0.016(3) -0.009(3) 0.018(3)
C43 0.118(5) 0.094(5) 0.076(4) -0.033(3) -0.028(3) 0.042(4)
C44 0.062(3) 0.061(3) 0.037(2) 0.003(2) 0.0013(19) 0.010(2)
C46 0.066(3) 0.040(3) 0.071(3) 0.004(2) 0.008(2) 0.016(2)
C47 0.068(3) 0.060(3) 0.073(3) -0.016(3) 0.003(3) 0.020(2)
C48 0.074(3) 0.083(4) 0.072(3) -0.029(3) 0.007(3) 0.025(3)
C49 0.073(3) 0.088(4) 0.046(3) -0.020(3) 0.004(2) 0.008(3)
C50 0.049(2) 0.049(3) 0.055(3) -0.010(2) 0.000(2) 0.008(2)
C51 0.041(2) 0.038(3) 0.043(2) 0.0046(18) 0.0109(18) 0.0029(18)

loop_
_atom_type_symbol
_atom_type_description
_atom_type_scat_dispersion_real
_atom_type_scat_dispersion_imag
_atom_type_scat_source
C C 0.0033 0.0016
;
International Tables for Crystallography
(Vol. C, Tables 4.2.6.8 and 6.1.1.4)
;
H H 0.0000 0.0000
;
International Tables for Crystallography
(Vol. C, Table 6.1.1.4)
;
F F 0.0171 0.0103
;
International Tables for Crystallography
(Vol. C, Tables 4.2.6.8 and 6.1.1.4)
;
I I -0.4742 1.8119
;
International Tables for Crystallography
(Vol. C, Tables 4.2.6.8 and 6.1.1.4)
;
N N 0.0061 0.0033
;
International Tables for Crystallography
(Vol. C, Tables 4.2.6.8 and 6.1.1.4)
;
O O 0.0106 0.0060
;
International Tables for Crystallography
(Vol. C, Tables 4.2.6.8 and 6.1.1.4)
;

loop_
_geom_angle_atom_site_label_1
_geom_angle_atom_site_label_2
_geom_angle_atom_site_label_3
_geom_angle
C1 N2 N3 111.2(3)
C1 N2 C6 128.5(3)
N3 N2 C6 120.1(3)
N4 N3 N2 106.4(3)
N3 N4 C5 110.4(3)
C51 N41 C42 122.8(3)
C51 N41 H41 121(3)
C42 N41 H41 116(3)
C51 N45 C44 121.0(3)
C51 N45 C46 121.7(3)
C44 N45 C46 116.8(3)
N2 C1 C5 104.3(3)
N2 C1 I1 119.4(2)
C5 C1 I1 136.3(3)
N4 C5 C1 107.7(3)
N4 C5 C18 120.2(3)
C1 C5 C18 132.0(3)
C11 C6 C7 117.7(3)
C11 C6 N2 121.1(3)
C7 C6 N2 121.2(3)
F7 C7 C8 119.4(3)
F7 C7 C6 120.0(3)
C8 C7 C6 120.6(3)
F8 C8 C7 118.1(3)
F8 C8 C9 119.3(3)
C7 C8 C9 122.6(3)
C8 C9 C10 115.8(3)
C8 C9 C12 123.4(3)
C10 C9 C12 120.8(3)
F10 C10 C11 117.8(3)
F10 C10 C9 119.7(3)
C11 C10 C9 122.5(3)
F11 C11 C6 119.5(3)
F11 C11 C10 119.7(3)
C6 C11 C10 120.8(3)
C17 C12 C13 117.9(3)
C17 C12 C9 120.5(3)
C13 C12 C9 121.6(3)
C14 C13 C12 120.9(4)
C14 C13 H13 119.5
C12 C13 H13 119.5
C13 C14 C15 121.4(4)
C13 C14 H14 119.3
C15 C14 H14 119.3
O15 C15 C16 121.2(3)
O15 C15 C14 121.8(3)
C16 C15 C14 117.0(3)
C17 C16 C15 121.2(3)
C17 C16 H16 119.4
C15 C16 H16 119.4
C12 C17 C16 121.5(3)
C12 C17 H17 119.2
C16 C17 H17 119.2
C23 C18 C19 118.9(3)
C23 C18 C5 122.0(3)
C19 C18 C5 119.1(3)
C20 C19 C18 121.4(3)
C20 C19 H19 119.3
C18 C19 H19 119.3
C19 C20 C21 117.9(3)
C19 C20 C24 122.9(3)
C21 C20 C24 119.2(3)
C22 C21 C20 122.9(3)
C22 C21 H21 118.5
C20 C21 H21 118.5
C21 C22 C23 117.2(3)
C21 C22 C28 121.5(3)
C23 C22 C28 121.2(3)
C18 C23 C22 121.7(3)
C18 C23 H23 119.1
C22 C23 H23 119.1
C27 C24 C26 109.1(3)
C27 C24 C25 108.7(3)
C26 C24 C25 107.8(3)
C27 C24 C20 109.6(3)
C26 C24 C20 110.3(3)
C25 C24 C20 111.4(3)
C24 C25 H25A 109.5
C24 C25 H25B 109.5
H25A C25 H25B 109.5
C24 C25 H25C 109.5
H25A C25 H25C 109.5
H25B C25 H25C 109.5
C24 C26 H26A 109.5
C24 C26 H26B 109.5
H26A C26 H26B 109.5
C24 C26 H26C 109.5
H26A C26 H26C 109.5
H26B C26 H26C 109.5
C24 C27 H27A 109.5
C24 C27 H27B 109.5
H27A C27 H27B 109.5
C24 C27 H27C 109.5
H27A C27 H27C 109.5
H27B C27 H27C 109.5
C29 C28 C31 112.0(11)
C30A C28 C31A 108.4(8)
C30A C28 C22 110.2(5)
C29 C28 C22 112.7(6)
C31 C28 C22 109.2(5)
C31A C28 C22 115.0(5)
C29 C28 C30 108.1(12)
C31 C28 C30 107.9(9)
C22 C28 C30 106.7(6)
C30A C28 C29A 106.5(8)
C31A C28 C29A 106.9(9)
C22 C28 C29A 109.5(5)
C28 C29 H29A 109.5
C28 C29 H29B 109.5
H29A C29 H29B 109.5
C28 C29 H29C 109.5
H29A C29 H29C 109.5
H29B C29 H29C 109.5
C28 C30 H30A 109.5
C28 C30 H30B 109.5
H30A C30 H30B 109.5
C28 C30 H30C 109.5
H30A C30 H30C 109.5
H30B C30 H30C 109.5
C28 C31 H31A 109.5
C28 C31 H31B 109.5
H31A C31 H31B 109.5
C28 C31 H31C 109.5
H31A C31 H31C 109.5
H31B C31 H31C 109.5
C28 C29A H29D 109.5
C28 C29A H29E 109.5
H29D C29A H29E 109.5
C28 C29A H29F 109.5
H29D C29A H29F 109.5
H29E C29A H29F 109.5
C28 C30A H30D 109.5
C28 C30A H30E 109.5
H30D C30A H30E 109.5
C28 C30A H30F 109.5
H30D C30A H30F 109.5
H30E C30A H30F 109.5
C28 C31A H31D 109.5
C28 C31A H31E 109.5
H31D C31A H31E 109.5
C28 C31A H31F 109.5
H31D C31A H31F 109.5
H31E C31A H31F 109.5
C43 C42 N41 111.3(4)
C43 C42 H42A 109.4
N41 C42 H42A 109.4
C43 C42 H42B 109.4
N41 C42 H42B 109.4
H42A C42 H42B 108.0
C42 C43 C44 114.2(5)
C42 C43 H43A 108.7
C44 C43 H43A 108.7
C42 C43 H43B 108.7
C44 C43 H43B 108.7
H43A C43 H43B 107.6
N45 C44 C43 110.8(4)
N45 C44 H44A 109.5
C43 C44 H44A 109.5
N45 C44 H44B 109.5
C43 C44 H44B 109.5
H44A C44 H44B 108.1
N45 C46 C47 112.2(4)
N45 C46 H46A 109.2
C47 C46 H46A 109.2
N45 C46 H46B 109.2
C47 C46 H46B 109.2
H46A C46 H46B 107.9
C46 C47 C48 114.9(4)
C46 C47 H47A 108.5
C48 C47 H47A 108.5
C46 C47 H47B 108.5
C48 C47 H47B 108.5
H47A C47 H47B 107.5
C47 C48 C49 114.2(4)
C47 C48 H48A 108.7
C49 C48 H48A 108.7
C47 C48 H48B 108.7
C49 C48 H48B 108.7
H48A C48 H48B 107.6
C50 C49 C48 114.1(4)
C50 C49 H49A 108.7
C48 C49 H49A 108.7
C50 C49 H49B 108.7
C48 C49 H49B 108.7
H49A C49 H49B 107.6
C51 C50 C49 112.3(3)
C51 C50 H50A 109.2
C49 C50 H50A 109.2
C51 C50 H50B 109.2
C49 C50 H50B 109.2
H50A C50 H50B 107.9
N41 C51 N45 121.6(4)
N41 C51 C50 117.5(3)
N45 C51 C50 120.8(4)

loop_
_geom_bond_atom_site_label_1
_geom_bond_atom_site_label_2
_geom_bond_distance
I1 C1 2.084(3)
F7 C7 1.335(4)
F8 C8 1.340(4)
F10 C10 1.340(4)
F11 C11 1.333(4)
O15 C15 1.319(4)
N2 C1 1.353(5)
N2 N3 1.357(4)
N2 C6 1.421(4)
N3 N4 1.297(4)
N4 C5 1.363(4)
N41 C51 1.295(5)
N41 C42 1.458(5)
N41 H41 0.978(19)
N45 C51 1.328(5)
N45 C44 1.456(5)
N45 C46 1.461(5)
C1 C5 1.378(5)
C5 C18 1.468(5)
C6 C11 1.365(5)
C6 C7 1.381(5)
C7 C8 1.370(5)
C8 C9 1.373(5)
C9 C10 1.377(5)
C9 C12 1.481(5)
C10 C11 1.373(5)
C12 C17 1.374(5)
C12 C13 1.383(5)
C13 C14 1.380(5)
C13 H13 0.9500
C14 C15 1.392(5)
C14 H14 0.9500
C15 C16 1.390(5)
C16 C17 1.376(5)
C16 H16 0.9500
C17 H17 0.9500
C18 C23 1.383(5)
C18 C19 1.394(5)
C19 C20 1.385(5)
C19 H19 0.9500
C20 C21 1.390(5)
C20 C24 1.531(5)
C21 C22 1.387(5)
C21 H21 0.9500
C22 C23 1.398(5)
C22 C28 1.522(5)
C23 H23 0.9500
C24 C27 1.524(5)
C24 C26 1.527(5)
C24 C25 1.528(5)
C25 H25A 0.9800
C25 H25B 0.9800
C25 H25C 0.9800
C26 H26A 0.9800
C26 H26B 0.9800
C26 H26C 0.9800
C27 H27A 0.9800
C27 H27B 0.9800
C27 H27C 0.9800
C28 C30A 1.500(11)
C28 C29 1.501(13)
C28 C31 1.509(13)
C28 C31A 1.519(12)
C28 C30 1.532(15)
C28 C29A 1.570(11)
C29 H29A 0.9800
C29 H29B 0.9800
C29 H29C 0.9800
C30 H30A 0.9800
C30 H30B 0.9800
C30 H30C 0.9800
C31 H31A 0.9800
C31 H31B 0.9800
C31 H31C 0.9800
C29A H29D 0.9800
C29A H29E 0.9800
C29A H29F 0.9800
C30A H30D 0.9800
C30A H30E 0.9800
C30A H30F 0.9800
C31A H31D 0.9800
C31A H31E 0.9800
C31A H31F 0.9800
C42 C43 1.421(7)
C42 H42A 0.9900
C42 H42B 0.9900
C43 C44 1.474(6)
C43 H43A 0.9900
C43 H43B 0.9900
C44 H44A 0.9900
C44 H44B 0.9900
C46 C47 1.499(6)
C46 H46A 0.9900
C46 H46B 0.9900
C47 C48 1.499(6)
C47 H47A 0.9900
C47 H47B 0.9900
C48 C49 1.531(7)
C48 H48A 0.9900
C48 H48B 0.9900
C49 C50 1.520(6)
C49 H49A 0.9900
C49 H49B 0.9900
C50 C51 1.480(5)
C50 H50A 0.9900
C50 H50B 0.9900

loop_
_geom_torsion_atom_site_label_1
_geom_torsion_atom_site_label_2
_geom_torsion_atom_site_label_3
_geom_torsion_atom_site_label_4
_geom_torsion
C1 N2 N3 N4 -0.5(4)
C6 N2 N3 N4 -176.8(3)
N2 N3 N4 C5 0.3(4)
N3 N2 C1 C5 0.6(4)
C6 N2 C1 C5 176.5(3)
N3 N2 C1 I1 -177.9(2)
C6 N2 C1 I1 -2.0(5)
N3 N4 C5 C1 0.1(4)
N3 N4 C5 C18 -179.2(3)
N2 C1 C5 N4 -0.4(4)
I1 C1 C5 N4 177.7(3)
N2 C1 C5 C18 178.8(4)
I1 C1 C5 C18 -3.1(6)
C1 N2 C6 C11 -103.3(4)
N3 N2 C6 C11 72.3(5)
C1 N2 C6 C7 74.0(5)
N3 N2 C6 C7 -110.4(4)
C11 C6 C7 F7 179.7(3)
N2 C6 C7 F7 2.3(5)
C11 C6 C7 C8 1.4(6)
N2 C6 C7 C8 -176.0(3)
F7 C7 C8 F8 0.2(6)
C6 C7 C8 F8 178.5(3)
F7 C7 C8 C9 -178.3(3)
C6 C7 C8 C9 0.0(6)
F8 C8 C9 C10 -179.1(3)
C7 C8 C9 C10 -0.6(6)
F8 C8 C9 C12 -2.4(6)
C7 C8 C9 C12 176.1(4)
C8 C9 C10 F10 179.7(3)
C12 C9 C10 F10 2.8(5)
C8 C9 C10 C11 -0.1(5)
C12 C9 C10 C11 -177.0(3)
C7 C6 C11 F11 179.5(3)
N2 C6 C11 F11 -3.1(5)
C7 C6 C11 C10 -2.1(5)
N2 C6 C11 C10 175.3(3)
F10 C10 C11 F11 0.1(5)
C9 C10 C11 F11 179.9(3)
F10 C10 C11 C6 -178.3(3)
C9 C10 C11 C6 1.6(6)
C8 C9 C12 C17 -113.1(4)
C10 C9 C12 C17 63.5(5)
C8 C9 C12 C13 68.0(5)
C10 C9 C12 C13 -115.3(4)
C17 C12 C13 C14 -2.2(6)
C9 C12 C13 C14 176.6(4)
C12 C13 C14 C15 1.5(6)
C13 C14 C15 O15 -179.5(4)
C13 C14 C15 C16 0.6(6)
O15 C15 C16 C17 178.1(3)
C14 C15 C16 C17 -2.0(6)
C13 C12 C17 C16 0.9(6)
C9 C12 C17 C16 -178.0(3)
C15 C16 C17 C12 1.3(6)
N4 C5 C18 C23 164.3(3)
C1 C5 C18 C23 -14.8(6)
N4 C5 C18 C19 -14.3(5)
C1 C5 C18 C19 166.6(4)
C23 C18 C19 C20 -0.6(5)
C5 C18 C19 C20 178.0(3)
C18 C19 C20 C21 0.4(5)
C18 C19 C20 C24 -180.0(3)
C19 C20 C21 C22 0.3(5)
C24 C20 C21 C22 -179.3(3)
C20 C21 C22 C23 -0.7(6)
C20 C21 C22 C28 178.5(4)
C19 C18 C23 C22 0.2(5)
C5 C18 C23 C22 -178.4(3)
C21 C22 C23 C18 0.5(5)
C28 C22 C23 C18 -178.7(4)
C19 C20 C24 C27 113.8(4)
C21 C20 C24 C27 -66.6(4)
C19 C20 C24 C26 -126.2(4)
C21 C20 C24 C26 53.5(4)
C19 C20 C24 C25 -6.6(5)
C21 C20 C24 C25 173.0(3)
C21 C22 C28 C30A 63.6(9)
C23 C22 C28 C30A -117.2(8)
C21 C22 C28 C29 0.2(14)
C23 C22 C28 C29 179.4(13)
C21 C22 C28 C31 -125.0(8)
C23 C22 C28 C31 54.2(9)
C21 C22 C28 C31A -173.5(9)
C23 C22 C28 C31A 5.7(10)
C21 C22 C28 C30 118.6(9)
C23 C22 C28 C30 -62.2(9)
C21 C22 C28 C29A -53.2(9)
C23 C22 C28 C29A 126.0(9)
C51 N41 C42 C43 22.8(7)
N41 C42 C43 C44 -45.7(7)
C51 N45 C44 C43 -25.1(6)
C46 N45 C44 C43 162.2(4)
C42 C43 C44 N45 47.2(7)
C51 N45 C46 C47 -66.1(5)
C44 N45 C46 C47 106.5(4)
N45 C46 C47 C48 82.5(5)
C46 C47 C48 C49 -61.4(6)
C47 C48 C49 C50 59.0(6)
C48 C49 C50 C51 -79.4(5)
C42 N41 C51 N45 -0.7(6)
C42 N41 C51 C50 177.0(4)
C44 N45 C51 N41 2.4(6)
C46 N45 C51 N41 174.7(4)
C44 N45 C51 C50 -175.2(4)
C46 N45 C51 C50 -2.9(6)
C49 C50 C51 N41 -108.4(4)
C49 C50 C51 N45 69.4(5)
